data_7106531
loop_
_publ_author_name
'Se-Young Kee'
'Jong Min Lim'
'Soo-Jin Kim'
'Jaeduk Yoo'
'Jung-Su Park'
'Tridib Sarma'
'Vincent M. Lynch'
'Pradeepta K. Panda'
'Jonathan L. Sessler'
'Dongho Kim'
'Chang-Hee Lee'

_publ_section_title
;
 Conformational and spectroscopic properties of p-extended,
 bipyrrole-fused rubyrin and sapphyrin derivatives
;
_journal_name_full Chem.Commun.
_journal_page_first 6813
_journal_paper_doi 10.1039/c1cc11733e
_journal_volume 47
_journal_year 2011
_chemical_formula_moiety 'C64 H20 N6 F20 1+, Cl 1-, 2 C5 H12, 2 C H2 Cl2'
_chemical_formula_sum 'C76 H48 Cl5 F20 N6'
_chemical_formula_weight 1602.45
_chemical_name_systematic
;
?
;
_space_group_IT_number 113
_symmetry_cell_setting tetragonal
_symmetry_space_group_name_Hall 'P -4 2ab'
_symmetry_space_group_name_H-M 'P -4 21 m'
_atom_sites_solution_hydrogens geom
_atom_sites_solution_primary direct
_atom_sites_solution_secondary difmap
_audit_creation_method SHELXL-97
_cell_angle_alpha 90.00
_cell_angle_beta 90.00
_cell_angle_gamma 90.00
_cell_formula_units_Z 2
_cell_length_a 21.411(2)
_cell_length_b 21.411(2)
_cell_length_c 7.5217(8)
_cell_measurement_reflns_used 3369
_cell_measurement_temperature 233(2)
_cell_measurement_theta_max 27.5
_cell_measurement_theta_min 2.0
_cell_volume 3448.2(6)
_computing_cell_refinement 'CrystalClear (Rigaku Inc., 2008)'
_computing_data_collection 'CrystalClear (Rigaku Inc., 2008)'
_computing_data_reduction 'CrystalClear (Rigaku Inc., 2008)'
_computing_molecular_graphics 'XP SHELXTL/PC, Siemens Analytical'
_computing_structure_refinement 'XL SHELXTL/PC, Siemens Analytical'
_computing_structure_solution
;

SIR97 - Altomare A., Burla M.C., Camalli M., Cascarano G.L., Giacovazzo C.,
Guagliardi A., Moliterni A.G.G., Polidori G.,Spagna R.
;
_diffrn_ambient_temperature 233(2)
_diffrn_measured_fraction_theta_full 0.974
_diffrn_measured_fraction_theta_max 0.974
_diffrn_measurement_device_type 'Rigaku SCX-Mini with Mercury CCD'
_diffrn_measurement_method \w-scans
_diffrn_radiation_monochromator graphite
_diffrn_radiation_source 'fine-focus sealed tube'
_diffrn_radiation_type MoK\a
_diffrn_radiation_wavelength 0.71075
_diffrn_reflns_av_R_equivalents 0.0938
_diffrn_reflns_av_sigmaI/netI 0.0469
_diffrn_reflns_limit_h_max 25
_diffrn_reflns_limit_h_min -24
_diffrn_reflns_limit_k_max 25
_diffrn_reflns_limit_k_min -25
_diffrn_reflns_limit_l_max 8
_diffrn_reflns_limit_l_min -8
_diffrn_reflns_number 19139
_diffrn_reflns_theta_full 25.00
_diffrn_reflns_theta_max 25.00
_diffrn_reflns_theta_min 3.01
_exptl_absorpt_coefficient_mu 0.316
_exptl_absorpt_correction_T_max 1.00
_exptl_absorpt_correction_T_min 0.782
_exptl_absorpt_correction_type multi-scan
_exptl_absorpt_process_details
;
Abscor. T. Higashi (2001). The Rigaku Corporation, Tokyo, Japan.
;
_exptl_crystal_colour 'light brown'
_exptl_crystal_density_diffrn 1.543
_exptl_crystal_density_method 'not measured'
_exptl_crystal_description block
_exptl_crystal_F_000 1622
_exptl_crystal_size_max 0.25
_exptl_crystal_size_mid 0.07
_exptl_crystal_size_min 0.05
_refine_diff_density_max 0.318
_refine_diff_density_min -0.225
_refine_diff_density_rms 0.049
_refine_ls_abs_structure_details 'Flack H D (1983), Acta Cryst. A39, 876-881'
_refine_ls_extinction_method none
_refine_ls_goodness_of_fit_ref 1.182
_refine_ls_hydrogen_treatment constr
_refine_ls_matrix_type full
_refine_ls_number_parameters 281
_refine_ls_number_reflns 1742
_refine_ls_number_restraints 81
_refine_ls_restrained_S_all 1.184
_refine_ls_R_factor_all 0.0877
_refine_ls_R_factor_gt 0.0526
_refine_ls_shift/su_max 0.012
_refine_ls_shift/su_mean 0.001
_refine_ls_structure_factor_coef Fsqd
_refine_ls_weighting_details 'calc w=1/[\s^2^(Fo^2^)+(0.0636P)^2^+0.6758P] where P=(Fo^2^+2Fc^2^)/3'
_refine_ls_weighting_scheme calc
_refine_ls_wR_factor_gt 0.1248
_refine_ls_wR_factor_ref 0.1409
_reflns_number_gt 1195
_reflns_number_total 1742
_reflns_threshold_expression >2sigma(I)
_cod_data_source_file c1cc11733e.txt
_cod_data_source_block Naphtharubyrin
_cod_original_cell_volume 3448.2(7)
_cod_database_code 7106531

loop_
_symmetry_equiv_pos_as_xyz
'x, y, z'
'y, -x, -z'
'-x, -y, z'
'-y, x, -z'
'x+1/2, -y+1/2, -z'
'-y+1/2, -x+1/2, z'
'-x+1/2, y+1/2, -z'
'y+1/2, x+1/2, z'

loop_
_atom_site_label
_atom_site_type_symbol
_atom_site_fract_x
_atom_site_fract_y
_atom_site_fract_z
_atom_site_U_iso_or_equiv
_atom_site_adp_type
_atom_site_occupancy
_atom_site_symmetry_multiplicity
_atom_site_calc_flag
_atom_site_refinement_flags
_atom_site_disorder_assembly
_atom_site_disorder_group
C1 C 0.8595(2) 0.5945(2) 0.7589(9) 0.0454(15) Uani 1 1 d . . .
C2 C 0.7956(2) 0.6125(2) 0.7423(9) 0.0444(14) Uani 1 1 d . . .
C3 C 0.7606(2) 0.5591(2) 0.7509(8) 0.0429(14) Uani 1 1 d . . .
H3 H 0.7163 0.5570 0.7457 0.051 Uiso 1 1 calc R . .
C4 C 0.8013(2) 0.5075(2) 0.7689(9) 0.0458(14) Uani 1 1 d . . .
C5 C 0.7761(2) 0.6772(2) 0.7229(9) 0.0439(14) Uani 1 1 d . . .
C6 C 0.7141(2) 0.6941(2) 0.7039(10) 0.0557(17) Uani 1 1 d . . .
H6 H 0.6824 0.6630 0.7045 0.067 Uiso 1 1 calc R . .
C7 C 0.6983(2) 0.7569(2) 0.6840(10) 0.065(2) Uani 1 1 d . . .
H7 H 0.6558 0.7685 0.6702 0.078 Uiso 1 1 calc R . .
C8 C 0.7817(2) 0.4447(2) 0.7837(9) 0.0466(15) Uani 1 1 d . . .
C9 C 0.7119(2) 0.4367(2) 0.7856(10) 0.0453(14) Uani 1 1 d . . .
C10 C 0.6774(3) 0.4356(3) 0.6270(10) 0.0512(16) Uani 1 1 d . . .
C11 C 0.6146(3) 0.4243(3) 0.6282(10) 0.0596(19) Uani 1 1 d . . .
C12 C 0.5840(3) 0.4144(3) 0.7831(12) 0.0639(18) Uani 1 1 d . . .
C13 C 0.6161(3) 0.4154(3) 0.9407(10) 0.0515(17) Uani 1 1 d . . .
C14 C 0.6787(3) 0.4265(2) 0.9389(10) 0.0470(16) Uani 1 1 d . . .
C15 C 0.8150(2) 0.3888(2) 0.7935(9) 0.0430(14) Uani 1 1 d . . .
C16 C 0.7845(2) 0.3291(2) 0.8036(9) 0.0538(17) Uani 1 1 d . . .
H16 H 0.7407 0.3222 0.8093 0.065 Uiso 1 1 calc R . .
N1 N 0.86152(17) 0.53045(17) 0.7735(7) 0.0460(12) Uani 1 1 d . . .
H1 H 0.8956 0.5078 0.7841 0.055 Uiso 1 1 calc R . .
N2 N 0.87921(18) 0.37921(18) 0.7871(11) 0.0509(18) Uani 1 2 d S . .
F1 F 0.70625(17) 0.44438(18) 0.4721(5) 0.0712(11) Uani 1 1 d . . .
F2 F 0.58309(18) 0.4222(2) 0.4732(7) 0.0953(14) Uani 1 1 d . . .
F3 F 0.52218(14) 0.40320(19) 0.7814(7) 0.0993(15) Uani 1 1 d . . .
F4 F 0.58554(17) 0.40298(18) 1.0928(6) 0.0771(12) Uani 1 1 d . . .
F5 F 0.70881(16) 0.42707(16) 1.0957(6) 0.0642(10) Uani 1 1 d . . .
Cl1 Cl 1.0000 0.5000 0.8913(6) 0.0780(11) Uani 1 4 d S . .
C1A C 0.5953(4) 0.2601(4) 0.7651(15) 0.109(3) Uani 1 1 d . . .
H1A1 H 0.6063 0.2789 0.6505 0.164 Uiso 1 1 calc R . .
H1A2 H 0.6197 0.2799 0.8598 0.164 Uiso 1 1 calc R . .
H1A3 H 0.5507 0.2665 0.7880 0.164 Uiso 1 1 calc R . .
C2A C 0.6091(3) 0.1919(3) 0.7607(13) 0.089(2) Uani 1 1 d . . .
H2A1 H 0.5919 0.1739 0.6499 0.106 Uiso 1 1 calc R . .
H2A2 H 0.5879 0.1714 0.8622 0.106 Uiso 1 1 calc R . .
C3A C 0.6780(3) 0.1780(3) 0.7698(17) 0.077(3) Uani 1 2 d S . .
H3A1 H 0.6994 0.1994 0.6702 0.093 Uiso 1 2 calc SR . .
H3A2 H 0.6951 0.1951 0.8822 0.093 Uiso 1 2 calc SR . .
Cl2 Cl 0.8494(6) 0.4441(10) 0.288(4) 0.064(5) Uani 0.19 1 d PDU A 1
Cl3 Cl 0.9704(3) 0.4704(3) 0.4388(14) 0.120(3) Uani 0.38 2 d SPDU . 1
C1AA C 0.9186(7) 0.4186(7) 0.360(5) 0.107(4) Uani 0.38 2 d SPDU A 1
Cl1B Cl 0.8544(6) 0.4474(9) 0.2246(19) 0.085(4) Uani 0.31 1 d PDU B 2
Cl2B Cl 0.9528(7) 0.3611(7) 0.340(2) 0.102(4) Uani 0.31 1 d PDU B 2
C1B C 0.9283(6) 0.4283(6) 0.253(3) 0.101(4) Uani 0.62 2 d SPDU B 2

loop_
_atom_site_aniso_label
_atom_site_aniso_U_11
_atom_site_aniso_U_22
_atom_site_aniso_U_33
_atom_site_aniso_U_23
_atom_site_aniso_U_13
_atom_site_aniso_U_12
C1 0.034(3) 0.031(3) 0.072(5) -0.001(3) -0.002(3) 0.0007(17)
C2 0.034(3) 0.034(3) 0.066(4) -0.002(3) -0.004(3) -0.001(2)
C3 0.033(3) 0.034(3) 0.062(4) 0.004(3) 0.001(3) -0.0059(19)
C4 0.029(3) 0.036(3) 0.071(4) 0.003(3) -0.003(3) -0.0061(19)
C5 0.037(3) 0.035(3) 0.060(4) 0.001(3) -0.001(3) 0.0033(19)
C6 0.033(3) 0.045(3) 0.090(5) 0.008(3) -0.004(3) 0.003(2)
C7 0.036(3) 0.052(3) 0.109(6) 0.001(4) 0.000(3) 0.009(2)
C8 0.030(3) 0.036(3) 0.074(5) 0.000(3) 0.001(3) -0.006(2)
C9 0.032(3) 0.028(3) 0.076(5) -0.003(3) 0.000(3) 0.0003(19)
C10 0.040(4) 0.048(4) 0.066(5) 0.006(3) 0.006(3) -0.006(3)
C11 0.041(4) 0.060(4) 0.077(6) 0.001(4) -0.016(4) -0.011(3)
C12 0.026(3) 0.072(4) 0.094(6) 0.004(4) 0.009(4) -0.010(3)
C13 0.041(4) 0.046(3) 0.068(5) 0.003(3) 0.013(4) -0.002(3)
C14 0.032(3) 0.043(3) 0.066(5) 0.001(3) 0.001(3) 0.000(2)
C15 0.031(3) 0.031(3) 0.067(4) -0.002(3) 0.002(3) -0.0037(18)
C16 0.030(3) 0.041(3) 0.090(5) 0.003(3) 0.003(3) -0.007(2)
N1 0.031(2) 0.031(2) 0.077(4) 0.002(2) 0.001(2) 0.0027(15)
N2 0.037(2) 0.037(2) 0.079(5) 0.001(3) 0.001(3) -0.001(2)
F1 0.058(2) 0.085(3) 0.070(3) 0.007(2) 0.004(2) -0.0120(18)
F2 0.060(3) 0.133(4) 0.093(4) 0.015(3) -0.025(3) -0.021(2)
F3 0.0349(19) 0.127(3) 0.136(4) 0.018(3) -0.001(2) -0.0244(19)
F4 0.060(2) 0.078(3) 0.094(3) 0.003(2) 0.030(2) -0.0126(18)
F5 0.055(2) 0.072(2) 0.066(3) -0.001(2) -0.005(2) -0.0091(17)
Cl1 0.0677(14) 0.0677(14) 0.098(3) 0.000 0.000 0.0291(17)
C1A 0.121(7) 0.092(6) 0.114(8) 0.002(6) 0.009(7) 0.021(5)
C2A 0.082(5) 0.102(6) 0.082(7) 0.011(5) 0.005(5) -0.005(4)
C3A 0.073(4) 0.073(4) 0.086(9) 0.007(4) 0.007(4) -0.006(5)
Cl2 0.049(6) 0.053(6) 0.090(12) 0.014(9) -0.011(8) -0.008(5)
Cl3 0.124(3) 0.124(3) 0.111(6) -0.013(3) -0.013(3) -0.027(4)
C1AA 0.104(4) 0.104(4) 0.112(7) -0.002(4) -0.002(4) -0.001(5)
Cl1B 0.083(5) 0.084(5) 0.089(7) 0.016(6) -0.006(5) 0.003(4)
Cl2B 0.093(5) 0.096(6) 0.115(7) 0.002(5) -0.014(5) 0.017(4)
C1B 0.099(4) 0.099(4) 0.105(7) 0.004(4) 0.004(4) 0.006(5)

loop_
_atom_type_symbol
_atom_type_description
_atom_type_scat_dispersion_real
_atom_type_scat_dispersion_imag
_atom_type_scat_source
C C 0.0033 0.0016 'International Tables Vol C Tables 4.2.6.8 and 6.1.1.4'
H H 0.0000 0.0000 'International Tables Vol C Tables 4.2.6.8 and 6.1.1.4'
Cl Cl 0.1484 0.1585 'International Tables Vol C Tables 4.2.6.8 and 6.1.1.4'
F F 0.0171 0.0103 'International Tables Vol C Tables 4.2.6.8 and 6.1.1.4'
N N 0.0061 0.0033 'International Tables Vol C Tables 4.2.6.8 and 6.1.1.4'

loop_
_geom_angle_atom_site_label_1
_geom_angle_atom_site_label_2
_geom_angle_atom_site_label_3
_geom_angle
_geom_angle_site_symmetry_1
_geom_angle_site_symmetry_3
_geom_angle_publ_flag
N1 C1 C1 133.0(2) . 6_665 ?
N1 C1 C2 107.8(4) . . ?
C1 C1 C2 119.2(2) 6_665 . ?
C3 C2 C1 107.1(4) . . ?
C3 C2 C5 130.1(4) . . ?
C1 C2 C5 122.8(4) . . ?
C2 C3 C4 108.7(4) . . ?
C2 C3 H3 125.7 . . ?
C4 C3 H3 125.7 . . ?
N1 C4 C8 128.0(4) . . ?
N1 C4 C3 107.5(4) . . ?
C8 C4 C3 124.5(4) . . ?
C6 C5 C5 119.6(3) . 6_665 ?
C6 C5 C2 122.4(4) . . ?
C5 C5 C2 118.1(3) 6_665 . ?
C5 C6 C7 119.7(5) . . ?
C5 C6 H6 120.2 . . ?
C7 C6 H6 120.2 . . ?
C7 C7 C6 120.7(3) 6_665 . ?
C7 C7 H7 119.6 6_665 . ?
C6 C7 H7 119.6 . . ?
C15 C8 C4 131.9(4) . . ?
C15 C8 C9 114.2(4) . . ?
C4 C8 C9 113.9(4) . . ?
C14 C9 C10 116.1(5) . . ?
C14 C9 C8 122.7(6) . . ?
C10 C9 C8 121.1(6) . . ?
F1 C10 C11 119.1(7) . . ?
F1 C10 C9 119.8(5) . . ?
C11 C10 C9 121.0(6) . . ?
C12 C11 F2 119.9(6) . . ?
C12 C11 C10 120.6(7) . . ?
F2 C11 C10 119.5(7) . . ?
F3 C12 C11 119.7(7) . . ?
F3 C12 C13 120.3(7) . . ?
C11 C12 C13 120.0(5) . . ?
F4 C13 C14 121.5(6) . . ?
F4 C13 C12 119.3(5) . . ?
C14 C13 C12 119.2(6) . . ?
F5 C14 C13 117.7(6) . . ?
F5 C14 C9 119.2(5) . . ?
C13 C14 C9 123.1(6) . . ?
N2 C15 C8 129.1(4) . . ?
N2 C15 C16 108.6(4) . . ?
C8 C15 C16 122.2(4) . . ?
C16 C16 C15 108.0(3) 8_545 . ?
C16 C16 H16 126.0 8_545 . ?
C15 C16 H16 126.0 . . ?
C1 N1 C4 108.9(4) . . ?
C1 N1 H1 125.6 . . ?
C4 N1 H1 125.6 . . ?
C15 N2 C15 107.0(5) 8_545 . ?
C2A C1A H1A1 109.5 . . ?
C2A C1A H1A2 109.5 . . ?
H1A1 C1A H1A2 109.5 . . ?
C2A C1A H1A3 109.5 . . ?
H1A1 C1A H1A3 109.5 . . ?
H1A2 C1A H1A3 109.5 . . ?
C1A C2A C3A 112.7(6) . . ?
C1A C2A H2A1 109.0 . . ?
C3A C2A H2A1 109.0 . . ?
C1A C2A H2A2 109.0 . . ?
C3A C2A H2A2 109.0 . . ?
H2A1 C2A H2A2 107.8 . . ?
C2A C3A C2A 112.6(8) 8_545 . ?
C2A C3A H3A1 109.1 8_545 . ?
C2A C3A H3A1 109.1 . . ?
C2A C3A H3A2 109.1 8_545 . ?
C2A C3A H3A2 109.1 . . ?
H3A1 C3A H3A2 107.8 . . ?
Cl3 C1AA Cl2 119.1(9) . 8_545 ?
Cl3 C1AA Cl2 119.1(9) . . ?
Cl2 C1AA Cl2 118(2) 8_545 . ?
Cl1B C1B Cl1B 117.3(18) 8_545 . ?
Cl1B C1B Cl2B 124.5(13) . . ?
Cl2B C1B Cl2B 113.0(17) 8_545 . ?

loop_
_geom_bond_atom_site_label_1
_geom_bond_atom_site_label_2
_geom_bond_distance
_geom_bond_site_symmetry_2
_geom_bond_publ_flag
C1 N1 1.377(6) . ?
C1 C1 1.392(9) 6_665 ?
C1 C2 1.428(6) . ?
C2 C3 1.369(6) . ?
C2 C5 1.454(6) . ?
C3 C4 1.413(6) . ?
C3 H3 0.9500 . ?
C4 N1 1.379(6) . ?
C4 C8 1.414(6) . ?
C5 C6 1.383(7) . ?
C5 C5 1.416(9) 6_665 ?
C6 C7 1.395(7) . ?
C6 H6 0.9500 . ?
C7 C7 1.355(11) 6_665 ?
C7 H7 0.9500 . ?
C8 C15 1.394(6) . ?
C8 C9 1.504(7) . ?
C9 C14 1.371(8) . ?
C9 C10 1.403(9) . ?
C10 F1 1.332(7) . ?
C10 C11 1.367(8) . ?
C11 C12 1.353(9) . ?
C11 F2 1.347(8) . ?
C12 F3 1.346(6) . ?
C12 C13 1.370(10) . ?
C13 F4 1.344(7) . ?
C13 C14 1.362(8) . ?
C14 F5 1.344(7) . ?
C15 N2 1.392(5) . ?
C15 C16 1.439(6) . ?
C16 C16 1.350(10) 8_545 ?
C16 H16 0.9500 . ?
N1 H1 0.8800 . ?
N2 C15 1.392(5) 8_545 ?
C1A C2A 1.491(9) . ?
C1A H1A1 0.9800 . ?
C1A H1A2 0.9800 . ?
C1A H1A3 0.9800 . ?
C2A C3A 1.508(8) . ?
C2A H2A1 0.9900 . ?
C2A H2A2 0.9900 . ?
C3A C2A 1.508(8) 8_545 ?
C3A H3A1 0.9900 . ?
C3A H3A2 0.9900 . ?
Cl2 C1AA 1.670(12) . ?
Cl3 C1AA 1.674(19) . ?
Cl3 Cl3 1.794(17) 3_765 ?
C1AA Cl2 1.670(12) 8_545 ?
Cl1B Cl2B 0.884(18) 8_545 ?
Cl1B C1B 1.648(12) . ?
Cl2B Cl1B 0.884(18) 8_545 ?
Cl2B C1B 1.665(18) . ?
C1B Cl1B 1.648(12) 8_545 ?
C1B Cl2B 1.665(18) 8_545 ?

loop_
_geom_torsion_atom_site_label_1
_geom_torsion_atom_site_label_2
_geom_torsion_atom_site_label_3
_geom_torsion_atom_site_label_4
_geom_torsion
_geom_torsion_site_symmetry_1
_geom_torsion_site_symmetry_2
_geom_torsion_site_symmetry_3
_geom_torsion_site_symmetry_4
_geom_torsion_publ_flag
N1 C1 C2 C3 1.2(7) . . . . ?
C1 C1 C2 C3 -178.4(4) 6_665 . . . ?
N1 C1 C2 C5 -179.6(6) . . . . ?
C1 C1 C2 C5 0.8(8) 6_665 . . . ?
C1 C2 C3 C4 -1.2(7) . . . . ?
C5 C2 C3 C4 179.7(7) . . . . ?
C2 C3 C4 N1 0.8(8) . . . . ?
C2 C3 C4 C8 179.3(6) . . . . ?
C3 C2 C5 C6 -2.1(12) . . . . ?
C1 C2 C5 C6 178.9(6) . . . . ?
C3 C2 C5 C5 178.2(6) . . . 6_665 ?
C1 C2 C5 C5 -0.8(8) . . . 6_665 ?
C5 C5 C6 C7 0.4(9) 6_665 . . . ?
C2 C5 C6 C7 -179.3(7) . . . . ?
C5 C6 C7 C7 -0.4(9) . . . 6_665 ?
N1 C4 C8 C15 -5.4(12) . . . . ?
C3 C4 C8 C15 176.4(7) . . . . ?
N1 C4 C8 C9 176.0(6) . . . . ?
C3 C4 C8 C9 -2.1(10) . . . . ?
C15 C8 C9 C14 79.7(7) . . . . ?
C4 C8 C9 C14 -101.4(6) . . . . ?
C15 C8 C9 C10 -96.5(7) . . . . ?
C4 C8 C9 C10 82.3(7) . . . . ?
C14 C9 C10 F1 -179.2(5) . . . . ?
C8 C9 C10 F1 -2.7(8) . . . . ?
C14 C9 C10 C11 -0.8(8) . . . . ?
C8 C9 C10 C11 175.7(5) . . . . ?
F1 C10 C11 C12 179.2(6) . . . . ?
C9 C10 C11 C12 0.8(9) . . . . ?
F1 C10 C11 F2 0.0(9) . . . . ?
C9 C10 C11 F2 -178.4(5) . . . . ?
F2 C11 C12 F3 -0.7(9) . . . . ?
C10 C11 C12 F3 -179.9(5) . . . . ?
F2 C11 C12 C13 178.8(6) . . . . ?
C10 C11 C12 C13 -0.4(9) . . . . ?
F3 C12 C13 F4 2.2(9) . . . . ?
C11 C12 C13 F4 -177.3(6) . . . . ?
F3 C12 C13 C14 179.6(5) . . . . ?
C11 C12 C13 C14 0.2(9) . . . . ?
F4 C13 C14 F5 -2.6(8) . . . . ?
C12 C13 C14 F5 -179.9(5) . . . . ?
F4 C13 C14 C9 177.1(5) . . . . ?
C12 C13 C14 C9 -0.3(9) . . . . ?
C10 C9 C14 F5 -179.8(5) . . . . ?
C8 C9 C14 F5 3.8(7) . . . . ?
C10 C9 C14 C13 0.6(7) . . . . ?
C8 C9 C14 C13 -175.9(5) . . . . ?
C4 C8 C15 N2 -1.6(13) . . . . ?
C9 C8 C15 N2 176.9(7) . . . . ?
C4 C8 C15 C16 -178.3(7) . . . . ?
C9 C8 C15 C16 0.3(10) . . . . ?
N2 C15 C16 C16 0.1(6) . . . 8_545 ?
C8 C15 C16 C16 177.4(5) . . . 8_545 ?
C1 C1 N1 C4 178.8(3) 6_665 . . . ?
C2 C1 N1 C4 -0.7(8) . . . . ?
C8 C4 N1 C1 -178.5(6) . . . . ?
C3 C4 N1 C1 0.0(8) . . . . ?
C8 C15 N2 C15 -177.2(5) . . . 8_545 ?
C16 C15 N2 C15 -0.1(10) . . . 8_545 ?
C1A C2A C3A C2A -178.6(7) . . . 8_545 ?
Cl3 Cl3 C1AA Cl2 79(3) 3_765 . . 8_545 ?
Cl3 Cl3 C1AA Cl2 -79(3) 3_765 . . . ?
